data_2241745
loop_
_publ_author_name
'Ndiaye, Mamadou'
'Samb, Abdoulaye'
'Diop, Libasse'
'Maris, Thierry'

_publ_section_title
;
 Crystal structure of
 bis(<i>N</i>,<i>N</i>,<i>N</i>',<i>N</i>'-tetramethylguanidinium)
 tetrachloridocuprate(II)
;
_journal_coeditor_code WM5303
_journal_issue 7
_journal_name_full 'Acta Crystallographica Section E'
_journal_page_first 1047
_journal_page_last 1049
_journal_paper_doi 10.1107/S2056989016010161
_journal_volume 72
_journal_year 2016
_chemical_formula_iupac '(C5 H14 N3)2 [Cu Cl4]'
_chemical_formula_moiety '2(C5 H14 N3 +), Cl4 Cu 2-'
_chemical_formula_sum 'C10 H28 Cl4 Cu N6'
_chemical_formula_weight 437.72
_chemical_name_systematic
;
Bis(<i>N</i>,<i>N</i>,<i>N</i>',<i>N</i>'-tetramethylguanidinium)
tetrachloridocuprate(II)
;
_space_group_crystal_system monoclinic
_space_group_IT_number 15
_space_group_name_Hall '-C 2yc'
_space_group_name_H-M_alt 'C 1 2/c 1'
_symmetry_space_group_name_Hall '-C 2yc'
_symmetry_space_group_name_H-M 'C 1 2/c 1'
_atom_sites_solution_hydrogens difmap
_atom_sites_solution_primary direct
_audit_creation_method
;
Olex2 1.2
(compiled 2015.01.26 svn.r3150 for OlexSys, GUI svn.r4998)
;
_cell_angle_alpha 90
_cell_angle_beta 124.1650(10)
_cell_angle_gamma 90
_cell_formula_units_Z 4
_cell_length_a 18.9274(5)
_cell_length_b 8.2441(2)
_cell_length_c 14.8654(4)
_cell_measurement_reflns_used 9968
_cell_measurement_temperature 100
_cell_measurement_theta_max 60.705
_cell_measurement_theta_min 4.915
_cell_volume 1919.28(9)
_computing_cell_refinement
;
SAINT (Bruker, 2014)
;
_computing_data_collection
;
APEX2 (Bruker, 2014)
;
_computing_data_reduction
;
SAINT (Bruker, 2014)
;
_computing_molecular_graphics
;
<i>OLEX2</i> (Dolomanov <i>et al.</i>, 2009) and Mercury (Macrae <i>et
al.</i>,
2008)
;
_computing_publication_material
;
<i>OLEX2</i> (Dolomanov <i>et al.</i>, 2009) and <i>publCIF</i>
(Westrip,
2010)
;
_computing_structure_refinement
;
SHELXL2014 (Sheldrick, 2015<i>b</i>)
;
_computing_structure_solution
;
SHELXT (Sheldrick, 2015<i>a</i>)
;
_diffrn_ambient_temperature 100
_diffrn_detector_area_resol_mean 10.24
_diffrn_measured_fraction_theta_full 0.998
_diffrn_measured_fraction_theta_max 0.998
_diffrn_measurement_device 'k-geometry diffractometer'
_diffrn_measurement_device_type 'Bruker Venture Metaljet'
_diffrn_measurement_method '\w and \f scans'
_diffrn_radiation_monochromator 'Helios MX Mirror Optics'
_diffrn_radiation_type GaK\a
_diffrn_radiation_wavelength 1.34139
_diffrn_reflns_av_R_equivalents 0.0358
_diffrn_reflns_limit_h_max 24
_diffrn_reflns_limit_h_min -24
_diffrn_reflns_limit_k_max 10
_diffrn_reflns_limit_k_min -10
_diffrn_reflns_limit_l_max 19
_diffrn_reflns_limit_l_min -16
_diffrn_reflns_number 14222
_diffrn_reflns_theta_full 53.594
_diffrn_reflns_theta_max 60.673
_diffrn_reflns_theta_min 4.914
_exptl_absorpt_coefficient_mu 9.507
_exptl_absorpt_correction_T_max 0.7519
_exptl_absorpt_correction_T_min 0.4488
_exptl_absorpt_correction_type multi-scan
_exptl_absorpt_process_details
;
(<i>SADABS</i>; Krause <i>et al.</i>, 2015)
;
_exptl_crystal_colour 'clear yellowish green'
_exptl_crystal_density_diffrn 1.515
_exptl_crystal_description block
_exptl_crystal_F_000 908
_exptl_crystal_size_max 0.16
_exptl_crystal_size_mid 0.10
_exptl_crystal_size_min 0.06
_refine_diff_density_max 0.836
_refine_diff_density_min -0.348
_refine_ls_extinction_method none
_refine_ls_goodness_of_fit_ref 1.107
_refine_ls_hydrogen_treatment refall
_refine_ls_matrix_type full
_refine_ls_number_parameters 152
_refine_ls_number_reflns 2208
_refine_ls_number_restraints 0
_refine_ls_restrained_S_all 1.107
_refine_ls_R_factor_all 0.0288
_refine_ls_R_factor_gt 0.0284
_refine_ls_shift/su_max 0.001
_refine_ls_shift/su_mean 0.000
_refine_ls_structure_factor_coef Fsqd
_refine_ls_weighting_details 'w=1/[\s^2^(Fo^2^)+(0.0315P)^2^+2.7253P] where P=(Fo^2^+2Fc^2^)/3'
_refine_ls_weighting_scheme calc
_refine_ls_wR_factor_gt 0.0709
_refine_ls_wR_factor_ref 0.0711
_reflns_number_gt 2178
_reflns_number_total 2208
_reflns_threshold_expression 'I > 2\s(I)'
_cod_data_source_file wm5303sup1.cif
_cod_data_source_block I
_cod_database_code 2241745
_shelx_space_group_comment
;
The symmetry employed for this shelxl refinement is uniquely defined
by the following loop, which should always be used as a source of
symmetry information in preference to the above space-group names.
They are only intended as comments.
;
_shelx_estimated_absorpt_t_min 0.312
_shelx_estimated_absorpt_t_max 0.599

loop_
_space_group_symop_operation_xyz
'x, y, z'
'-x, y, -z+1/2'
'x+1/2, y+1/2, z'
'-x+1/2, y+1/2, -z+1/2'
'-x, -y, -z'
'x, -y, z-1/2'
'-x+1/2, -y+1/2, -z'
'x+1/2, -y+1/2, z-1/2'

loop_
_atom_site_type_symbol
_atom_site_label
_atom_site_fract_x
_atom_site_fract_y
_atom_site_fract_z
_atom_site_U_iso_or_equiv
_atom_site_adp_type
_atom_site_calc_flag
_atom_site_occupancy
N N1 0.18244(9) 0.33219(19) 0.30111(11) 0.0202(3) Uani d 1
N N2 0.24981(11) 0.5129(2) 0.44495(13) 0.0277(4) Uani d 1
N N3 0.32977(9) 0.32615(17) 0.42260(11) 0.0164(3) Uani d 1
C C1 0.25428(10) 0.3903(2) 0.38962(13) 0.0173(3) Uani d 1
C C2 0.17917(12) 0.2676(2) 0.20725(14) 0.0215(3) Uani d 1
C C3 0.09950(12) 0.3500(3) 0.28512(17) 0.0314(4) Uani d 1
C C4 0.40978(11) 0.4132(2) 0.49381(15) 0.0235(4) Uani d 1
C C5 0.33922(12) 0.1564(2) 0.40153(15) 0.0208(3) Uani d 1
Cu Cu1 0.5000 0.71829(4) 0.7500 0.01698(11) Uani d 1
Cl Cl1 0.37443(3) 0.61496(7) 0.70754(4) 0.03106(13) Uani d 1
Cl Cl2 0.54835(3) 0.82595(5) 0.91317(3) 0.02989(13) Uani d 1
H H4A 0.4363(15) 0.380(3) 0.569(2) 0.030(6) Uiso d 1
H H5A 0.2894(16) 0.099(3) 0.3780(19) 0.029(6) Uiso d 1
H H4B 0.4000(14) 0.526(3) 0.4851(18) 0.024(5) Uiso d 1
H H2C 0.1702(16) 0.150(3) 0.2047(19) 0.030(6) Uiso d 1
H H2D 0.2285(15) 0.291(3) 0.2132(18) 0.022(5) Uiso d 1
H H3A 0.0693(18) 0.248(4) 0.260(2) 0.040(7) Uiso d 1
H H2A 0.2102(18) 0.568(4) 0.418(2) 0.037(7) Uiso d 1
H H3B 0.0655(19) 0.432(4) 0.228(2) 0.050(8) Uiso d 1
H H5B 0.3539(15) 0.147(3) 0.349(2) 0.028(6) Uiso d 1
H H5C 0.3857(16) 0.111(3) 0.465(2) 0.028(6) Uiso d 1
H H2E 0.1316(16) 0.319(3) 0.143(2) 0.028(6) Uiso d 1
H H4C 0.4454(16) 0.389(3) 0.468(2) 0.033(6) Uiso d 1
H H2B 0.2934(17) 0.536(3) 0.509(2) 0.035(6) Uiso d 1
H H3C 0.1050(17) 0.373(3) 0.352(2) 0.040(7) Uiso d 1

loop_
_atom_site_aniso_label
_atom_site_aniso_U_11
_atom_site_aniso_U_22
_atom_site_aniso_U_33
_atom_site_aniso_U_12
_atom_site_aniso_U_13
_atom_site_aniso_U_23
N1 0.0176(6) 0.0242(7) 0.0155(6) 0.0023(6) 0.0072(5) -0.0054(6)
N2 0.0225(7) 0.0289(8) 0.0186(7) 0.0092(7) 0.0036(6) -0.0097(6)
N3 0.0174(6) 0.0135(6) 0.0163(6) -0.0003(5) 0.0083(5) -0.0008(5)
C1 0.0196(7) 0.0167(7) 0.0130(7) 0.0028(6) 0.0075(6) -0.0001(6)
C2 0.0273(9) 0.0215(9) 0.0134(8) -0.0026(7) 0.0102(7) -0.0044(6)
C3 0.0182(8) 0.0432(12) 0.0264(9) 0.0061(8) 0.0086(7) -0.0100(9)
C4 0.0194(8) 0.0228(9) 0.0223(8) -0.0040(7) 0.0079(7) -0.0029(7)
C5 0.0234(8) 0.0132(7) 0.0253(9) 0.0028(7) 0.0135(7) 0.0000(7)
Cu1 0.01872(18) 0.01483(18) 0.01209(17) 0.000 0.00542(14) 0.000
Cl1 0.0201(2) 0.0510(3) 0.0243(2) -0.00970(18) 0.01383(17) -0.01532(19)
Cl2 0.0501(3) 0.0180(2) 0.01273(19) -0.00519(18) 0.01222(18) -0.00224(14)

loop_
_atom_type_symbol
_atom_type_description
_atom_type_scat_dispersion_real
_atom_type_scat_dispersion_imag
_atom_type_scat_source
C C 0.0140 0.0070 'International Tables Vol C Tables 4.2.6.8 and 6.1.1.4'
H H 0.0000 0.0000 'International Tables Vol C Tables 4.2.6.8 and 6.1.1.4'
Cl Cl 0.3290 0.5400 'International Tables Vol C Tables 4.2.6.8 and 6.1.1.4'
Cu Cu -2.7970 3.6880 'International Tables Vol C Tables 4.2.6.8 and 6.1.1.4'
N N 0.0250 0.0140 'International Tables Vol C Tables 4.2.6.8 and 6.1.1.4'

loop_
_geom_angle_atom_site_label_1
_geom_angle_atom_site_label_2
_geom_angle_atom_site_label_3
_geom_angle_site_symmetry_1
_geom_angle_site_symmetry_3
_geom_angle
C1 N1 C2 . . 122.85(14)
C1 N1 C3 . . 121.97(14)
C3 N1 C2 . . 114.63(14)
C1 N2 H2A . . 120(2)
C1 N2 H2B . . 119.9(17)
H2A N2 H2B . . 120(3)
C1 N3 C4 . . 122.24(14)
C1 N3 C5 . . 122.31(14)
C4 N3 C5 . . 115.01(14)
N2 C1 N1 . . 119.64(15)
N3 C1 N1 . . 120.38(15)
N3 C1 N2 . . 119.98(15)
N1 C2 H2C . . 108.1(14)
N1 C2 H2D . . 109.8(14)
N1 C2 H2E . . 107.2(15)
H2C C2 H2D . . 111(2)
H2C C2 H2E . . 110(2)
H2D C2 H2E . . 110(2)
N1 C3 H3A . . 109.1(16)
N1 C3 H3B . . 109.1(17)
N1 C3 H3C . . 111.8(16)
H3A C3 H3B . . 108(2)
H3A C3 H3C . . 105(2)
H3B C3 H3C . . 113(2)
N3 C4 H4A . . 110.4(14)
N3 C4 H4B . . 110.0(14)
N3 C4 H4C . . 106.3(15)
H4A C4 H4B . . 112(2)
H4A C4 H4C . . 112(2)
H4B C4 H4C . . 106(2)
N3 C5 H5A . . 110.2(15)
N3 C5 H5B . . 111.8(15)
N3 C5 H5C . . 109.2(15)
H5A C5 H5B . . 110(2)
H5A C5 H5C . . 111(2)
H5B C5 H5C . . 104(2)
Cl1 Cu1 Cl1 . 2_656 135.62(3)
Cl2 Cu1 Cl1 . . 100.265(17)
Cl2 Cu1 Cl1 2_656 . 96.958(19)
Cl2 Cu1 Cl1 . 2_656 96.959(19)
Cl2 Cu1 Cl1 2_656 2_656 100.264(17)
Cl2 Cu1 Cl2 . 2_656 133.31(3)

loop_
_geom_bond_atom_site_label_1
_geom_bond_atom_site_label_2
_geom_bond_site_symmetry_2
_geom_bond_distance
N1 C1 . 1.342(2)
N1 C2 . 1.462(2)
N1 C3 . 1.457(2)
N2 C1 . 1.335(2)
N2 H2A . 0.77(3)
N2 H2B . 0.86(3)
N3 C1 . 1.332(2)
N3 C4 . 1.459(2)
N3 C5 . 1.467(2)
C2 H2C . 0.98(3)
C2 H2D . 0.91(2)
C2 H2E . 0.96(3)
C3 H3A . 0.96(3)
C3 H3B . 0.99(3)
C3 H3C . 0.96(3)
C4 H4A . 0.97(3)
C4 H4B . 0.95(2)
C4 H4C . 0.97(3)
C5 H5A . 0.93(3)
C5 H5B . 0.96(2)
C5 H5C . 0.93(3)
Cu1 Cl1 2_656 2.2557(4)
Cu1 Cl1 . 2.2557(4)
Cu1 Cl2 2_656 2.2396(4)
Cu1 Cl2 . 2.2396(4)

loop_
_geom_hbond_atom_site_label_D
_geom_hbond_atom_site_label_H
_geom_hbond_atom_site_label_A
_geom_hbond_site_symmetry_A
_geom_hbond_distance_DH
_geom_hbond_distance_HA
_geom_hbond_distance_DA
_geom_hbond_angle_DHA
C4 H4B Cl2 2_656 0.95(2) 2.77(2) 3.5902(19) 145.3(18)
C2 H2C Cl1 7_556 0.98(3) 2.90(3) 3.745(2) 144.5(18)
C2 H2D Cl1 6_565 0.91(2) 2.91(2) 3.818(2) 173.3(19)
C3 H3B Cl2 7_566 0.99(3) 2.82(3) 3.793(2) 168(2)
C5 H5C Cl2 2_646 0.93(3) 2.80(3) 3.5992(18) 144.9(19)
C2 H2E Cl2 3_444 0.96(3) 2.85(3) 3.6491(18) 140.5(19)
N2 H2B Cl1 . 0.86(3) 2.53(3) 3.3417(16) 157(2)

loop_
_geom_torsion_atom_site_label_1
_geom_torsion_atom_site_label_2
_geom_torsion_atom_site_label_3
_geom_torsion_atom_site_label_4
_geom_torsion
C2 N1 C1 N2 146.94(18)
C2 N1 C1 N3 -33.3(3)
C3 N1 C1 N2 -24.1(3)
C3 N1 C1 N3 155.67(18)
C4 N3 C1 N1 159.80(16)
C4 N3 C1 N2 -20.4(2)
C5 N3 C1 N1 -28.2(2)
C5 N3 C1 N2 151.61(17)

_cod_database_fobs_code 2241745
